data_7012707
loop_
_publ_author_name
'P\'erez, Julio'
'Morales, Dolores'
'Riera, V\'ictor'
'Rodr\'iguez, Amor'
'Garc\'ia-Granda, Santiago'

_publ_section_title
;
 Reactivity of the labile complex [MoCl(\h3-allyl)(CO)2(NCMe)2] with
 diphosphanes
;
_journal_issue 8
_journal_name_full 'Dalton Transactions'
_journal_page_first 1641
_journal_paper_doi 10.1039/b300350g
_journal_year 2003
_chemical_formula_moiety 'C15 H24 Cl2 Mo2 O4 P2'
_chemical_formula_sum 'C15 H24 Cl2 Mo2 O4 P2'
_chemical_formula_weight 593.06
_space_group_IT_number 62
_symmetry_cell_setting orthorhombic
_symmetry_space_group_name_Hall '-P 2ac 2n'
_symmetry_space_group_name_H-M 'P n m a'
_atom_sites_solution_hydrogens geom
_atom_sites_solution_primary direct
_atom_sites_solution_secondary difmap
_audit_creation_method SHELXL-97
_cell_angle_alpha 90.00
_cell_angle_beta 90.00
_cell_angle_gamma 90.00
_cell_formula_units_Z 4
_cell_length_a 11.896(2)
_cell_length_b 19.191(6)
_cell_length_c 9.294(2)
_cell_measurement_reflns_used 25
_cell_measurement_temperature 293(2)
_cell_measurement_theta_max 20
_cell_measurement_theta_min 15
_cell_volume 2121.8(9)
_computing_cell_refinement 'CRYSDA (Beurskens et al., 1992)'
_computing_data_collection 'CAD-4 EXPRESS (Enraf-Nonius, 1994)'
_computing_data_reduction 'REFLEX (Garc\'ia-Granda et al., 1999)'
_computing_molecular_graphics 'PLATON (Spek, 1982)'
_computing_publication_material SHELXL97
_computing_structure_refinement 'SHELXL97 (Sheldrick, 1997b)'
_computing_structure_solution 'DIRDIF (Beurskens et al., 1992)'
_diffrn_ambient_temperature 293(2)
_diffrn_measured_fraction_theta_full 0.996
_diffrn_measured_fraction_theta_max 0.996
_diffrn_measurement_device_type 'Nonius CAD-4 diffractometer'
_diffrn_measurement_method '\w-2\q scan technique'
_diffrn_radiation_monochromator graphite
_diffrn_radiation_source 'fine-focus sealed tube'
_diffrn_radiation_type MoK\a
_diffrn_radiation_wavelength 0.71073
_diffrn_reflns_av_R_equivalents 0.0000
_diffrn_reflns_av_sigmaI/netI 0.0177
_diffrn_reflns_limit_h_max 14
_diffrn_reflns_limit_h_min 0
_diffrn_reflns_limit_k_max 23
_diffrn_reflns_limit_k_min 0
_diffrn_reflns_limit_l_max 11
_diffrn_reflns_limit_l_min 0
_diffrn_reflns_number 2142
_diffrn_reflns_theta_full 25.97
_diffrn_reflns_theta_max 25.97
_diffrn_reflns_theta_min 2.43
_diffrn_standards_decay_% 1.93
_diffrn_standards_interval_count 200
_diffrn_standards_interval_time 60
_diffrn_standards_number 3
_exptl_absorpt_coefficient_mu 1.601
_exptl_absorpt_correction_T_max 0.657
_exptl_absorpt_correction_T_min 0.582
_exptl_absorpt_correction_type empirical
_exptl_absorpt_process_details 'XABS (Parkin, Moezzi & Hope, 1995)'
_exptl_crystal_colour red
_exptl_crystal_density_diffrn 1.857
_exptl_crystal_density_method 'not measured'
_exptl_crystal_description Prism
_exptl_crystal_F_000 1176
_exptl_crystal_size_max 0.33
_exptl_crystal_size_mid 0.33
_exptl_crystal_size_min 0.26
_refine_diff_density_max 0.654
_refine_diff_density_min -0.776
_refine_diff_density_rms 0.150
_refine_ls_extinction_method none
_refine_ls_goodness_of_fit_ref 1.123
_refine_ls_hydrogen_treatment mixed
_refine_ls_matrix_type full
_refine_ls_number_parameters 118
_refine_ls_number_reflns 2142
_refine_ls_number_restraints 0
_refine_ls_restrained_S_all 1.123
_refine_ls_R_factor_all 0.0439
_refine_ls_R_factor_gt 0.0287
_refine_ls_shift/su_max 0.000
_refine_ls_shift/su_mean 0.000
_refine_ls_structure_factor_coef Fsqd
_refine_ls_weighting_details 'calc w=1/[\s^2^(Fo^2^)+(0.0343P)^2^+9.5619P] where P=(Fo^2^+2Fc^2^)/3'
_refine_ls_weighting_scheme calc
_refine_ls_wR_factor_gt 0.0739
_refine_ls_wR_factor_ref 0.0918
_reflns_number_gt 1780
_reflns_number_total 2142
_reflns_threshold_expression >2sigma(I)
_cod_data_source_file b300350g.txt
_cod_data_source_block 3
_cod_original_sg_symbol_H-M Pnma
_cod_database_code 7012707

loop_
_symmetry_equiv_pos_as_xyz
'x, y, z'
'-x+1/2, y+1/2, z+1/2'
'x, -y+1/2, z'
'-x+1/2, -y, z+1/2'
'-x, -y, -z'
'x-1/2, -y-1/2, -z-1/2'
'-x, y-1/2, -z'
'x-1/2, y, -z-1/2'

loop_
_atom_site_label
_atom_site_type_symbol
_atom_site_fract_x
_atom_site_fract_y
_atom_site_fract_z
_atom_site_U_iso_or_equiv
_atom_site_adp_type
_atom_site_occupancy
_atom_site_symmetry_multiplicity
_atom_site_calc_flag
_atom_site_refinement_flags
_atom_site_disorder_assembly
_atom_site_disorder_group
Mo1 Mo 0.72867(3) 0.145078(18) 0.56041(4) 0.02179(13) Uani 1 1 d . . .
Cl1 Cl 0.84881(12) 0.2500 0.65685(16) 0.0267(3) Uani 1 2 d S . .
Cl2 Cl 0.61086(12) 0.2500 0.46886(17) 0.0284(3) Uani 1 2 d S . .
C1 C 0.8290(4) 0.0651(3) 0.5781(6) 0.0355(11) Uani 1 1 d . . .
O1 O 0.8830(4) 0.0167(2) 0.5792(5) 0.0598(12) Uani 1 1 d . . .
C2 C 0.6446(4) 0.0741(3) 0.4590(5) 0.0352(11) Uani 1 1 d . . .
O2 O 0.5994(4) 0.0298(2) 0.3987(5) 0.0615(12) Uani 1 1 d . . .
C3 C 0.5602(4) 0.1197(3) 0.6824(6) 0.0494(15) Uani 1 1 d . . .
H3A H 0.4952 0.1481 0.6588 0.059 Uiso 1 1 calc R . .
H3B H 0.5428 0.0709 0.6980 0.059 Uiso 1 1 calc R . .
C4 C 0.6405(5) 0.1494(3) 0.7717(5) 0.0434(14) Uani 1 1 d . . .
H4 H 0.6296 0.1932 0.8122 0.052 Uiso 1 1 calc R . .
C5 C 0.7365(5) 0.1118(4) 0.7984(5) 0.0534(16) Uani 1 1 d . . .
H5A H 0.7271 0.0626 0.8184 0.064 Uiso 1 1 calc R . .
H5B H 0.7933 0.1342 0.8575 0.064 Uiso 1 1 calc R . .
P1 P 0.84826(9) 0.16759(6) 0.34006(11) 0.0245(3) Uani 1 1 d . . .
C6 C 0.8282(5) 0.1059(3) 0.1931(6) 0.0441(13) Uani 1 1 d . . .
H6A H 0.7506 0.1057 0.1648 0.066 Uiso 1 1 calc R . .
H6B H 0.8495 0.0601 0.2244 0.066 Uiso 1 1 calc R . .
H6C H 0.8741 0.1194 0.1128 0.066 Uiso 1 1 calc R . .
C7 C 0.9977(4) 0.1588(3) 0.3744(6) 0.0375(11) Uani 1 1 d . . .
H7A H 1.0191 0.1895 0.4513 0.056 Uiso 1 1 calc R . .
H7B H 1.0390 0.1708 0.2891 0.056 Uiso 1 1 calc R . .
H7C H 1.0143 0.1116 0.4008 0.056 Uiso 1 1 calc R . .
C8 C 0.8325(6) 0.2500 0.2427(7) 0.0288(14) Uani 1 2 d S . .
H8A H 0.8868 0.2500 0.1648 0.035 Uiso 1 2 calc SR . .
H8B H 0.7584 0.2500 0.1989 0.035 Uiso 1 2 calc SR . .

loop_
_atom_site_aniso_label
_atom_site_aniso_U_11
_atom_site_aniso_U_22
_atom_site_aniso_U_33
_atom_site_aniso_U_23
_atom_site_aniso_U_13
_atom_site_aniso_U_12
Mo1 0.0226(2) 0.0219(2) 0.0208(2) 0.00082(14) 0.00255(14) -0.00063(14)
Cl1 0.0247(7) 0.0301(7) 0.0252(7) 0.000 -0.0056(6) 0.000
Cl2 0.0231(7) 0.0316(8) 0.0306(8) 0.000 -0.0064(6) 0.000
C1 0.033(2) 0.032(3) 0.042(3) 0.008(2) 0.006(2) 0.004(2)
O1 0.055(2) 0.047(2) 0.076(3) 0.018(2) 0.016(2) 0.025(2)
C2 0.038(3) 0.032(2) 0.036(3) -0.001(2) 0.002(2) -0.003(2)
O2 0.070(3) 0.055(3) 0.060(3) -0.022(2) -0.002(2) -0.024(2)
C3 0.034(3) 0.049(3) 0.066(4) 0.015(3) 0.019(3) -0.006(2)
C4 0.062(4) 0.034(3) 0.034(3) -0.001(2) 0.031(3) -0.007(3)
C5 0.063(4) 0.071(4) 0.026(3) 0.020(3) -0.002(3) -0.018(3)
P1 0.0261(5) 0.0271(6) 0.0202(5) -0.0022(4) 0.0039(4) 0.0006(4)
C6 0.058(3) 0.037(3) 0.037(3) -0.016(2) 0.007(3) -0.004(3)
C7 0.027(2) 0.046(3) 0.040(3) 0.004(2) 0.005(2) 0.006(2)
C8 0.030(3) 0.041(3) 0.015(3) 0.000 0.002(2) 0.000

loop_
_atom_type_symbol
_atom_type_description
_atom_type_scat_dispersion_real
_atom_type_scat_dispersion_imag
_atom_type_scat_source
C C 0.0033 0.0016 'International Tables Vol C Tables 4.2.6.8 and 6.1.1.4'
H H 0.0000 0.0000 'International Tables Vol C Tables 4.2.6.8 and 6.1.1.4'
Cl Cl 0.1484 0.1585 'International Tables Vol C Tables 4.2.6.8 and 6.1.1.4'
Mo Mo -1.6832 0.6857 'International Tables Vol C Tables 4.2.6.8 and 6.1.1.4'
O O 0.0106 0.0060 'International Tables Vol C Tables 4.2.6.8 and 6.1.1.4'
P P 0.1023 0.0942 'International Tables Vol C Tables 4.2.6.8 and 6.1.1.4'

loop_
_geom_angle_atom_site_label_1
_geom_angle_atom_site_label_2
_geom_angle_atom_site_label_3
_geom_angle
_geom_angle_site_symmetry_1
_geom_angle_site_symmetry_3
_geom_angle_publ_flag
C2 Mo1 C1 78.7(2) . . ?
C2 Mo1 C4 102.3(2) . . ?
C1 Mo1 C4 104.1(2) . . ?
C2 Mo1 C5 107.1(2) . . ?
C1 Mo1 C5 71.1(2) . . ?
C4 Mo1 C5 35.2(2) . . ?
C2 Mo1 C3 69.5(2) . . ?
C1 Mo1 C3 108.5(2) . . ?
C4 Mo1 C3 35.1(2) . . ?
C5 Mo1 C3 61.0(2) . . ?
C2 Mo1 P1 90.93(15) . . ?
C1 Mo1 P1 81.87(15) . . ?
C4 Mo1 P1 166.32(14) . . ?
C5 Mo1 P1 143.26(16) . . ?
C3 Mo1 P1 154.66(16) . . ?
C2 Mo1 Cl2 96.17(15) . . ?
C1 Mo1 Cl2 165.41(15) . . ?
C4 Mo1 Cl2 90.34(15) . . ?
C5 Mo1 Cl2 123.45(18) . . ?
C3 Mo1 Cl2 81.87(15) . . ?
P1 Mo1 Cl2 84.59(5) . . ?
C2 Mo1 Cl1 170.75(15) . . ?
C1 Mo1 Cl1 103.95(16) . . ?
C4 Mo1 Cl1 85.81(15) . . ?
C5 Mo1 Cl1 82.10(16) . . ?
C3 Mo1 Cl1 117.22(16) . . ?
P1 Mo1 Cl1 80.76(4) . . ?
Cl2 Mo1 Cl1 79.11(4) . . ?
Mo1 Cl1 Mo1 100.09(5) . 3 ?
Mo1 Cl2 Mo1 101.70(5) 3 . ?
O1 C1 Mo1 174.6(5) . . ?
O2 C2 Mo1 176.5(5) . . ?
C4 C3 Mo1 67.5(3) . . ?
C4 C3 H3A 116.9 . . ?
Mo1 C3 H3A 116.9 . . ?
C4 C3 H3B 116.9 . . ?
Mo1 C3 H3B 116.9 . . ?
H3A C3 H3B 114.0 . . ?
C5 C4 C3 117.7(5) . . ?
C5 C4 Mo1 75.4(3) . . ?
C3 C4 Mo1 77.4(3) . . ?
C5 C4 H4 121.1 . . ?
C3 C4 H4 121.1 . . ?
Mo1 C4 H4 117.1 . . ?
C4 C5 Mo1 69.4(3) . . ?
C4 C5 H5A 116.7 . . ?
Mo1 C5 H5A 116.7 . . ?
C4 C5 H5B 116.7 . . ?
Mo1 C5 H5B 116.7 . . ?
H5A C5 H5B 113.7 . . ?
C7 P1 C6 101.5(3) . . ?
C7 P1 C8 105.5(3) . . ?
C6 P1 C8 100.2(3) . . ?
C7 P1 Mo1 113.13(17) . . ?
C6 P1 Mo1 114.95(18) . . ?
C8 P1 Mo1 119.3(2) . . ?
P1 C6 H6A 109.5 . . ?
P1 C6 H6B 109.5 . . ?
H6A C6 H6B 109.5 . . ?
P1 C6 H6C 109.5 . . ?
H6A C6 H6C 109.5 . . ?
H6B C6 H6C 109.5 . . ?
P1 C7 H7A 109.5 . . ?
P1 C7 H7B 109.5 . . ?
H7A C7 H7B 109.5 . . ?
P1 C7 H7C 109.5 . . ?
H7A C7 H7C 109.5 . . ?
H7B C7 H7C 109.5 . . ?
P1 C8 P1 119.4(3) 3 . ?
P1 C8 H8A 107.5 3 . ?
P1 C8 H8A 107.5 . . ?
P1 C8 H8B 107.5 3 . ?
P1 C8 H8B 107.5 . . ?
H8A C8 H8B 107.0 . . ?

loop_
_geom_bond_atom_site_label_1
_geom_bond_atom_site_label_2
_geom_bond_distance
_geom_bond_site_symmetry_2
_geom_bond_publ_flag
Mo1 C2 1.935(5) . ?
Mo1 C1 1.951(5) . ?
Mo1 C4 2.228(5) . ?
Mo1 C5 2.304(5) . ?
Mo1 C3 2.354(5) . ?
Mo1 P1 2.5307(12) . ?
Mo1 Cl2 2.5966(11) . ?
Mo1 Cl1 2.6269(11) . ?
Cl1 Mo1 2.6269(11) 3 ?
Cl2 Mo1 2.5966(11) 3 ?
C1 O1 1.130(6) . ?
C2 O2 1.152(6) . ?
C3 C4 1.388(8) . ?
C3 H3A 0.9700 . ?
C3 H3B 0.9700 . ?
C4 C5 1.374(8) . ?
C4 H4 0.9300 . ?
C5 H5A 0.9700 . ?
C5 H5B 0.9700 . ?
P1 C7 1.814(5) . ?
P1 C6 1.824(5) . ?
P1 C8 1.832(3) . ?
C6 H6A 0.9600 . ?
C6 H6B 0.9600 . ?
C6 H6C 0.9600 . ?
C7 H7A 0.9600 . ?
C7 H7B 0.9600 . ?
C7 H7C 0.9600 . ?
C8 P1 1.832(3) 3 ?
C8 H8A 0.9700 . ?
C8 H8B 0.9700 . ?

loop_
_geom_torsion_atom_site_label_1
_geom_torsion_atom_site_label_2
_geom_torsion_atom_site_label_3
_geom_torsion_atom_site_label_4
_geom_torsion
_geom_torsion_site_symmetry_1
_geom_torsion_site_symmetry_2
_geom_torsion_site_symmetry_3
_geom_torsion_site_symmetry_4
_geom_torsion_publ_flag
C2 Mo1 Cl1 Mo1 59.4(10) . . . 3 ?
C1 Mo1 Cl1 Mo1 164.85(15) . . . 3 ?
C4 Mo1 Cl1 Mo1 -91.69(16) . . . 3 ?
C5 Mo1 Cl1 Mo1 -126.94(17) . . . 3 ?
C3 Mo1 Cl1 Mo1 -75.41(17) . . . 3 ?
P1 Mo1 Cl1 Mo1 85.69(5) . . . 3 ?
Cl2 Mo1 Cl1 Mo1 -0.54(5) . . . 3 ?
C2 Mo1 Cl2 Mo1 -171.42(15) . . . 3 ?
C1 Mo1 Cl2 Mo1 -103.1(6) . . . 3 ?
C4 Mo1 Cl2 Mo1 86.21(15) . . . 3 ?
C5 Mo1 Cl2 Mo1 73.39(19) . . . 3 ?
C3 Mo1 Cl2 Mo1 120.42(16) . . . 3 ?
P1 Mo1 Cl2 Mo1 -81.06(5) . . . 3 ?
Cl1 Mo1 Cl2 Mo1 0.54(5) . . . 3 ?
C2 Mo1 C1 O1 22(5) . . . . ?
C4 Mo1 C1 O1 122(5) . . . . ?
C5 Mo1 C1 O1 135(5) . . . . ?
C3 Mo1 C1 O1 86(5) . . . . ?
P1 Mo1 C1 O1 -70(5) . . . . ?
Cl2 Mo1 C1 O1 -48(5) . . . . ?
Cl1 Mo1 C1 O1 -149(5) . . . . ?
C1 Mo1 C2 O2 -12(8) . . . . ?
C4 Mo1 C2 O2 -114(8) . . . . ?
C5 Mo1 C2 O2 -78(8) . . . . ?
C3 Mo1 C2 O2 -127(8) . . . . ?
P1 Mo1 C2 O2 69(8) . . . . ?
Cl2 Mo1 C2 O2 154(8) . . . . ?
Cl1 Mo1 C2 O2 95(8) . . . . ?
C2 Mo1 C3 C4 157.9(4) . . . . ?
C1 Mo1 C3 C4 88.2(4) . . . . ?
C5 Mo1 C3 C4 33.4(3) . . . . ?
P1 Mo1 C3 C4 -160.7(3) . . . . ?
Cl2 Mo1 C3 C4 -102.3(3) . . . . ?
Cl1 Mo1 C3 C4 -29.1(4) . . . . ?
Mo1 C3 C4 C5 -65.8(4) . . . . ?
C2 Mo1 C4 C5 102.3(4) . . . . ?
C1 Mo1 C4 C5 21.1(4) . . . . ?
C3 Mo1 C4 C5 123.4(5) . . . . ?
P1 Mo1 C4 C5 -93.2(7) . . . . ?
Cl2 Mo1 C4 C5 -161.3(3) . . . . ?
Cl1 Mo1 C4 C5 -82.2(3) . . . . ?
C2 Mo1 C4 C3 -21.1(4) . . . . ?
C1 Mo1 C4 C3 -102.3(4) . . . . ?
C5 Mo1 C4 C3 -123.4(5) . . . . ?
P1 Mo1 C4 C3 143.3(6) . . . . ?
Cl2 Mo1 C4 C3 75.3(3) . . . . ?
Cl1 Mo1 C4 C3 154.3(3) . . . . ?
C3 C4 C5 Mo1 66.9(4) . . . . ?
C2 Mo1 C5 C4 -87.1(4) . . . . ?
C1 Mo1 C5 C4 -158.3(4) . . . . ?
C3 Mo1 C5 C4 -33.3(3) . . . . ?
P1 Mo1 C5 C4 156.7(3) . . . . ?
Cl2 Mo1 C5 C4 22.6(4) . . . . ?
Cl1 Mo1 C5 C4 93.9(3) . . . . ?
C2 Mo1 P1 C7 -124.5(3) . . . . ?
C1 Mo1 P1 C7 -46.1(3) . . . . ?
C4 Mo1 P1 C7 70.7(7) . . . . ?
C5 Mo1 P1 C7 -3.6(4) . . . . ?
C3 Mo1 P1 C7 -162.7(4) . . . . ?
Cl2 Mo1 P1 C7 139.4(2) . . . . ?
Cl1 Mo1 P1 C7 59.6(2) . . . . ?
C2 Mo1 P1 C6 -8.5(3) . . . . ?
C1 Mo1 P1 C6 69.9(3) . . . . ?
C4 Mo1 P1 C6 -173.3(7) . . . . ?
C5 Mo1 P1 C6 112.4(4) . . . . ?
C3 Mo1 P1 C6 -46.7(4) . . . . ?
Cl2 Mo1 P1 C6 -104.6(2) . . . . ?
Cl1 Mo1 P1 C6 175.6(2) . . . . ?
C2 Mo1 P1 C8 110.6(3) . . . . ?
C1 Mo1 P1 C8 -171.0(3) . . . . ?
C4 Mo1 P1 C8 -54.2(7) . . . . ?
C5 Mo1 P1 C8 -128.6(4) . . . . ?
C3 Mo1 P1 C8 72.3(4) . . . . ?
Cl2 Mo1 P1 C8 14.4(2) . . . . ?
Cl1 Mo1 P1 C8 -65.4(2) . . . . ?
C7 P1 C8 P1 -73.5(4) . . . 3 ?
C6 P1 C8 P1 -178.6(4) . . . 3 ?
Mo1 P1 C8 P1 55.1(4) . . . 3 ?
